data_4128921
loop_
_publ_author_name
'Burns, Alexander S.'
'Rychnovsky, Scott D.'

_publ_section_title
;
 Total Synthesis and Structure Revision of (-)-Illisimonin A, a
 Neuroprotective Sesquiterpenoid from the Fruits of <i>Illicium
 simonsii</i>.
;
_journal_issue 34
_journal_name_full 'Journal of the American Chemical Society'
_journal_page_first 13295
_journal_page_last 13300
_journal_paper_doi 10.1021/jacs.9b05065
_journal_volume 141
_journal_year 2019
_chemical_absolute_configuration ad
_chemical_formula_sum 'C26 H32 Fe O6'
_chemical_formula_weight 496.36
_space_group_crystal_system monoclinic
_space_group_IT_number 4
_space_group_name_Hall 'P 2yb'
_space_group_name_H-M_alt 'P 1 21 1'
_atom_sites_solution_hydrogens mixed
_atom_sites_solution_primary 'dual space'
_atom_sites_solution_secondary difmap
_audit_creation_method SHELXL-2014/7
_cell_angle_alpha 90
_cell_angle_beta 91.379(4)
_cell_angle_gamma 90
_cell_formula_units_Z 4
_cell_length_a 8.169(2)
_cell_length_b 23.029(6)
_cell_length_c 12.208(3)
_cell_measurement_reflns_used 6799
_cell_measurement_temperature 133(2)
_cell_measurement_theta_max 27.09
_cell_measurement_theta_min 2.43
_cell_volume 2296.0(10)
_computing_cell_refinement 'Bruker SAINT 8.34a, 2013'
_computing_data_collection 'Bruker APEX2 2014.11-0, 2014'
_computing_data_reduction 'Bruker SAINT 8.34a, 2013'
_computing_molecular_graphics 'Bruker SHELXTL'
_computing_publication_material 'Bruker SHELXTL'
_computing_structure_refinement 'SHELXL-2014/7 (Sheldrick, 2014)'
_computing_structure_solution 'Bruker SHELXTL 2014/4'
_diffrn_ambient_temperature 133(2)
_diffrn_measured_fraction_theta_full 0.997
_diffrn_measured_fraction_theta_max 0.997
_diffrn_measurement_device_type 'Bruker SMART APEX II CCD'
_diffrn_measurement_method '\f and \w scans'
_diffrn_radiation_type MoK\a
_diffrn_radiation_wavelength 0.71073
_diffrn_reflns_av_R_equivalents 0.0456
_diffrn_reflns_av_unetI/netI 0.0652
_diffrn_reflns_Laue_measured_fraction_full 0.997
_diffrn_reflns_Laue_measured_fraction_max 0.997
_diffrn_reflns_limit_h_max 9
_diffrn_reflns_limit_h_min -9
_diffrn_reflns_limit_k_max 27
_diffrn_reflns_limit_k_min -27
_diffrn_reflns_limit_l_max 14
_diffrn_reflns_limit_l_min -14
_diffrn_reflns_number 16853
_diffrn_reflns_point_group_measured_fraction_full 0.988
_diffrn_reflns_point_group_measured_fraction_max 0.988
_diffrn_reflns_theta_full 25.350
_diffrn_reflns_theta_max 25.349
_diffrn_reflns_theta_min 1.669
_diffrn_source 'fine-focus sealed tube'
_exptl_absorpt_coefficient_mu 0.698
_exptl_absorpt_correction_T_max 0.8014
_exptl_absorpt_correction_T_min 0.6552
_exptl_absorpt_correction_type multi-scan
_exptl_absorpt_process_details 'Bruker SADABS 2014/5'
_exptl_crystal_colour orange
_exptl_crystal_density_diffrn 1.436
_exptl_crystal_density_meas ?
_exptl_crystal_density_method not_measured
_exptl_crystal_description prism
_exptl_crystal_F_000 1048
_exptl_crystal_size_max 0.392
_exptl_crystal_size_mid 0.206
_exptl_crystal_size_min 0.184
_refine_diff_density_max 1.609
_refine_diff_density_min -0.610
_refine_diff_density_rms 0.077
_refine_ls_abs_structure_details
; 
 Flack x determined using 2982 quotients [(I+)-(I-)]/[(I+)+(I-)] 
 (Parsons, Flack and Wagner, Acta Cryst. B69 (2013) 249-259). 
;
_refine_ls_abs_structure_Flack 0.010(11)
_refine_ls_extinction_method none
_refine_ls_goodness_of_fit_ref 1.043
_refine_ls_hydrogen_treatment mixed
_refine_ls_matrix_type full
_refine_ls_number_parameters 616
_refine_ls_number_reflns 8310
_refine_ls_number_restraints 7
_refine_ls_restrained_S_all 1.049
_refine_ls_R_factor_all 0.0623
_refine_ls_R_factor_gt 0.0528
_refine_ls_shift/su_max 0.000
_refine_ls_shift/su_mean 0.000
_refine_ls_structure_factor_coef Fsqd
_refine_ls_weighting_details 'w=1/[\s^2^(Fo^2^)+(0.0710P)^2^+0.9139P] where P=(Fo^2^+2Fc^2^)/3'
_refine_ls_weighting_scheme calc
_refine_ls_wR_factor_gt 0.1258
_refine_ls_wR_factor_ref 0.1305
_reflns_Friedel_coverage 0.929
_reflns_Friedel_fraction_full 0.978
_reflns_Friedel_fraction_max 0.978
_reflns_number_gt 7261
_reflns_number_total 8310
_reflns_threshold_expression 'I > 2\s(I)'
_cod_data_source_file ja9b05065_si_002.cif
_cod_data_source_block sdr34
_cod_depositor_comments
;
The following automatic conversions were performed:

data item '_exptl_crystal_density_meas' value 'not_measured' was
changed to '?' -- the value is perceived as not measured.

Automatic conversion script
Id: cif_fix_values 6909 2019-04-08 15:41:33Z antanas 
;
_cod_original_cell_volume 2295.9(11)
_cod_original_sg_symbol_H-M 'P 21'
_cod_database_code 4128921
_shelx_shelxl_version_number 2014/7
_shelx_space_group_comment
; 
The symmetry employed for this shelxl refinement is uniquely defined 
by the following loop, which should always be used as a source of 
symmetry information in preference to the above space-group names. 
They are only intended as comments. 
;
_shelx_estimated_absorpt_t_min 0.772
_shelx_estimated_absorpt_t_max 0.882
_exptl_absorpt_special_details
; 
Reflections not merged 
19826 Corrected reflections written to file sdr34s.hkl 
Estimated minimum and maximum transmission:  0.6552  0.8014 
The ratio (0.8176) of these values is more reliable than their absolute values 
Additional spherical absorption correction applied with mu*r =  0.1500 
Lambda/2 correction factor = 0.00150 
  
;

loop_
_space_group_symop_operation_xyz
'x, y, z'
'-x, y+1/2, -z'

loop_
_atom_site_label
_atom_site_type_symbol
_atom_site_fract_x
_atom_site_fract_y
_atom_site_fract_z
_atom_site_U_iso_or_equiv
_atom_site_adp_type
_atom_site_occupancy
_atom_site_site_symmetry_order
_atom_site_calc_flag
_atom_site_refinement_flags_posn
_atom_site_refinement_flags_adp
Fe1 Fe -0.33072(13) 0.91722(4) -0.60320(8) 0.0263(3) Uani 1 1 d . .
O1 O -0.4269(7) 0.7673(2) -0.4913(4) 0.0360(13) Uani 1 1 d . .
O2 O -0.3639(6) 0.82931(19) -0.3535(4) 0.0222(10) Uani 1 1 d . .
O3 O -0.6319(5) 0.89019(19) -0.3015(4) 0.0217(10) Uani 1 1 d D .
H3 H -0.6030 0.8797 -0.3640 0.033 Uiso 1 1 calc DR U
O4 O -0.8834(5) 0.9162(2) -0.1546(4) 0.0238(10) Uani 1 1 d D .
H4 H -0.965(5) 0.899(3) -0.127(5) 0.036 Uiso 1 1 d D U
O5 O -0.1870(5) 0.8685(2) -0.1721(4) 0.0214(10) Uani 1 1 d D .
H5 H -0.203(9) 0.866(4) -0.2410(11) 0.032 Uiso 1 1 d D U
O6 O -0.8305(5) 0.86999(19) 0.0093(4) 0.0240(11) Uani 1 1 d . .
C1 C -0.3022(8) 0.9059(3) -0.1201(6) 0.0207(15) Uani 1 1 d . .
C2 C -0.2572(8) 0.9044(3) 0.0032(6) 0.0260(15) Uani 1 1 d . .
H2A H -0.2823 0.9422 0.0375 0.031 Uiso 1 1 calc R U
H2B H -0.1390 0.8963 0.0143 0.031 Uiso 1 1 calc R U
C3 C -0.3622(9) 0.8548(3) 0.0552(6) 0.0272(16) Uani 1 1 d . .
H3A H -0.2911 0.8255 0.0916 0.033 Uiso 1 1 calc R U
H3B H -0.4385 0.8708 0.1093 0.033 Uiso 1 1 calc R U
C4 C -0.4555(8) 0.8287(3) -0.0427(5) 0.0185(13) Uani 1 1 d . .
H4A H -0.3798 0.8001 -0.0767 0.022 Uiso 1 1 calc R U
C5 C -0.6281(8) 0.7994(3) -0.0426(6) 0.0199(14) Uani 1 1 d . .
C6 C -0.7092(8) 0.8268(3) -0.1474(6) 0.0181(13) Uani 1 1 d . .
C7 C -0.7654(8) 0.8846(3) -0.0934(5) 0.0196(14) Uani 1 1 d . .
C8 C -0.6079(8) 0.9210(3) -0.0824(6) 0.0202(13) Uani 1 1 d . .
H8A H -0.5855 0.9323 -0.0052 0.024 Uiso 1 1 calc R U
H8B H -0.6151 0.9564 -0.1281 0.024 Uiso 1 1 calc R U
C9 C -0.4746(7) 0.8790(3) -0.1242(5) 0.0170(13) Uani 1 1 d . .
C10 C -0.5692(8) 0.8498(3) -0.2206(5) 0.0170(13) Uani 1 1 d . .
C11 C -0.4850(8) 0.8024(3) -0.2853(6) 0.0206(14) Uani 1 1 d . .
H11A H -0.4316 0.7743 -0.2346 0.025 Uiso 1 1 calc R U
H11B H -0.5665 0.7813 -0.3315 0.025 Uiso 1 1 calc R U
C12 C -0.8456(8) 0.7924(3) -0.2048(6) 0.0224(15) Uani 1 1 d . .
H12A H -0.9381 0.7884 -0.1557 0.034 Uiso 1 1 calc R U
H12B H -0.8049 0.7538 -0.2241 0.034 Uiso 1 1 calc R U
H12C H -0.8815 0.8129 -0.2715 0.034 Uiso 1 1 calc R U
C13 C -0.6182(8) 0.7325(3) -0.0397(6) 0.0216(15) Uani 1 1 d . .
H13A H -0.7286 0.7161 -0.0483 0.032 Uiso 1 1 calc R U
H13B H -0.5696 0.7200 0.0306 0.032 Uiso 1 1 calc R U
H13C H -0.5502 0.7188 -0.0995 0.032 Uiso 1 1 calc R U
C14 C -0.7411(8) 0.8202(3) 0.0486(6) 0.0238(15) Uani 1 1 d . .
H14A H -0.8179 0.7889 0.0683 0.029 Uiso 1 1 calc R U
H14B H -0.6751 0.8307 0.1148 0.029 Uiso 1 1 calc R U
C15 C -0.2899(8) 0.9668(3) -0.1713(6) 0.0240(15) Uani 1 1 d . .
H15A H -0.3273 0.9652 -0.2481 0.036 Uiso 1 1 calc R U
H15B H -0.1759 0.9800 -0.1673 0.036 Uiso 1 1 calc R U
H15C H -0.3588 0.9939 -0.1311 0.036 Uiso 1 1 calc R U
C16 C -0.3548(8) 0.8106(3) -0.4570(6) 0.0201(14) Uani 1 1 d . .
C17 C -0.2461(8) 0.8458(3) -0.5244(6) 0.0233(15) Uani 1 1 d . .
C18 C -0.2340(9) 0.8389(3) -0.6392(6) 0.0268(16) Uani 1 1 d . .
H18A H -0.2873 0.8079 -0.6848 0.032 Uiso 1 1 calc R U
C19 C -0.1295(10) 0.8840(3) -0.6775(7) 0.0368(19) Uani 1 1 d . .
H19A H -0.0974 0.8906 -0.7551 0.044 Uiso 1 1 calc R U
C20 C -0.0792(10) 0.9179(4) -0.5835(7) 0.0365(18) Uani 1 1 d . .
H20A H -0.0082 0.9532 -0.5851 0.044 Uiso 1 1 calc R U
C21 C -0.1536(9) 0.8952(3) -0.4903(6) 0.0283(16) Uani 1 1 d . .
H21A H -0.1421 0.9105 -0.4139 0.034 Uiso 1 1 calc R U
C22 C -0.4725(10) 0.9808(3) -0.5357(7) 0.0359(19) Uani 1 1 d . .
H22A H -0.4531 0.9992 -0.4624 0.043 Uiso 1 1 calc R U
C23 C -0.5675(9) 0.9298(3) -0.5567(7) 0.0339(19) Uani 1 1 d . .
H23A H -0.6282 0.9066 -0.5017 0.041 Uiso 1 1 calc R U
C24 C -0.5632(10) 0.9195(4) -0.6715(7) 0.0385(19) Uani 1 1 d . .
H24A H -0.6187 0.8867 -0.7110 0.046 Uiso 1 1 calc R U
C25 C -0.4631(11) 0.9622(3) -0.7204(7) 0.040(2) Uani 1 1 d . .
H25A H -0.4376 0.9652 -0.7999 0.048 Uiso 1 1 calc R U
C26 C -0.4074(11) 1.0002(3) -0.6358(7) 0.041(2) Uani 1 1 d . .
H26A H -0.3351 1.0348 -0.6453 0.049 Uiso 1 1 calc R U
Fe2 Fe 0.17422(13) 1.08179(4) 0.11389(8) 0.0253(3) Uani 1 1 d . .
O7 O 0.0571(7) 1.2291(2) 0.0005(5) 0.0371(13) Uani 1 1 d . .
O8 O 0.1440(5) 1.1738(2) -0.1387(4) 0.0236(11) Uani 1 1 d . .
O9 O -0.1244(6) 1.1130(2) -0.1894(4) 0.0250(10) Uani 1 1 d D .
H9 H -0.216(4) 1.101(3) -0.214(5) 0.038 Uiso 1 1 d D U
O10 O -0.3869(5) 1.0831(2) -0.3376(4) 0.0248(10) Uani 1 1 d D .
H10 H -0.479(4) 1.100(2) -0.340(7) 0.037 Uiso 1 1 d D U
O11 O 0.3104(6) 1.1319(2) -0.3176(4) 0.0239(11) Uani 1 1 d D .
H11 H 0.287(9) 1.138(3) -0.2509(18) 0.036 Uiso 1 1 d D U
O12 O -0.3443(6) 1.12667(19) -0.5045(4) 0.0244(10) Uani 1 1 d . .
C1B C 0.1924(7) 1.0920(3) -0.3690(6) 0.0198(14) Uani 1 1 d . .
C2B C 0.2291(8) 1.0927(3) -0.4920(6) 0.0284(16) Uani 1 1 d . .
H2BA H 0.2049 1.0542 -0.5246 0.034 Uiso 1 1 calc R U
H2BB H 0.3462 1.1015 -0.5027 0.034 Uiso 1 1 calc R U
C3B C 0.1202(10) 1.1400(3) -0.5483(6) 0.0306(17) Uani 1 1 d . .
H3BA H 0.1878 1.1683 -0.5881 0.037 Uiso 1 1 calc R U
H3BB H 0.0399 1.1222 -0.6003 0.037 Uiso 1 1 calc R U
C4B C 0.0342(8) 1.1689(3) -0.4535(5) 0.0182(13) Uani 1 1 d . .
H4BA H 0.1123 1.1981 -0.4216 0.022 Uiso 1 1 calc R U
C5B C -0.1388(8) 1.1979(3) -0.4565(6) 0.0198(14) Uani 1 1 d . .
C6B C -0.2132(8) 1.1726(3) -0.3507(6) 0.0176(13) Uani 1 1 d . .
C7B C -0.2736(8) 1.1132(3) -0.3997(6) 0.0203(14) Uani 1 1 d . .
C8B C -0.1147(7) 1.0771(3) -0.4070(5) 0.0199(13) Uani 1 1 d . .
H8BA H -0.1186 1.0427 -0.3586 0.024 Uiso 1 1 calc R U
H8BB H -0.0971 1.0642 -0.4831 0.024 Uiso 1 1 calc R U
C9B C 0.0209(8) 1.1194(3) -0.3684(6) 0.0191(14) Uani 1 1 d . .
C10B C -0.0677(8) 1.1505(3) -0.2741(5) 0.0183(13) Uani 1 1 d . .
C11B C 0.0218(8) 1.1993(3) -0.2137(6) 0.0221(14) Uani 1 1 d . .
H11C H 0.0759 1.2250 -0.2668 0.026 Uiso 1 1 calc R U
H11D H -0.0570 1.2228 -0.1721 0.026 Uiso 1 1 calc R U
C12B C -0.3450(8) 1.2079(3) -0.2961(6) 0.0222(15) Uani 1 1 d . .
H12D H -0.4392 1.2124 -0.3467 0.033 Uiso 1 1 calc R U
H12E H -0.3015 1.2463 -0.2767 0.033 Uiso 1 1 calc R U
H12F H -0.3796 1.1880 -0.2296 0.033 Uiso 1 1 calc R U
C13B C -0.1267(9) 1.2642(3) -0.4648(7) 0.0297(17) Uani 1 1 d . .
H13D H -0.2369 1.2810 -0.4665 0.045 Uiso 1 1 calc R U
H13E H -0.0704 1.2747 -0.5319 0.045 Uiso 1 1 calc R U
H13F H -0.0649 1.2793 -0.4011 0.045 Uiso 1 1 calc R U
C14B C -0.2579(9) 1.1759(3) -0.5468(6) 0.0240(15) Uani 1 1 d . .
H14C H -0.3363 1.2070 -0.5679 0.029 Uiso 1 1 calc R U
H14D H -0.1967 1.1645 -0.6124 0.029 Uiso 1 1 calc R U
C15B C 0.2089(9) 1.0328(3) -0.3137(7) 0.0279(16) Uani 1 1 d . .
H15D H 0.3233 1.0201 -0.3154 0.042 Uiso 1 1 calc R U
H15E H 0.1393 1.0046 -0.3528 0.042 Uiso 1 1 calc R U
H15F H 0.1749 1.0358 -0.2375 0.042 Uiso 1 1 calc R U
C16B C 0.1409(8) 1.1898(3) -0.0335(6) 0.0198(14) Uani 1 1 d . .
C17B C 0.2504(8) 1.1547(3) 0.0380(6) 0.0219(15) Uani 1 1 d . .
C18B C 0.3510(9) 1.1065(3) 0.0090(6) 0.0274(16) Uani 1 1 d . .
H18B H 0.3675 1.0911 -0.0665 0.033 Uiso 1 1 calc R U
C19B C 0.4274(9) 1.0853(4) 0.1088(7) 0.0368(18) Uani 1 1 d . .
H19B H 0.5028 1.0512 0.1147 0.044 Uiso 1 1 calc R U
C20B C 0.3740(9) 1.1189(3) 0.1967(7) 0.0322(17) Uani 1 1 d . .
H20B H 0.4046 1.1128 0.2757 0.039 Uiso 1 1 calc R U
C21B C 0.2646(9) 1.1619(3) 0.1549(6) 0.0263(16) Uani 1 1 d . .
H21B H 0.2075 1.1920 0.1990 0.032 Uiso 1 1 calc R U
C22B C -0.0630(9) 1.0663(3) 0.0604(7) 0.0352(19) Uani 1 1 d . .
H22B H -0.1262 1.0899 0.0053 0.042 Uiso 1 1 calc R U
C23B C 0.0353(10) 1.0181(3) 0.0373(7) 0.0357(19) Uani 1 1 d . .
H23B H 0.0543 1.0016 -0.0370 0.043 Uiso 1 1 calc R U
C24B C 0.1049(11) 0.9972(3) 0.1381(7) 0.040(2) Uani 1 1 d . .
H24B H 0.1804 0.9632 0.1466 0.047 Uiso 1 1 calc R U
C25B C 0.0496(11) 1.0333(3) 0.2241(7) 0.041(2) Uani 1 1 d . .
H25B H 0.0775 1.0290 0.3039 0.049 Uiso 1 1 calc R U
C26B C -0.0546(10) 1.0765(4) 0.1757(6) 0.0345(18) Uani 1 1 d . .
H26B H -0.1128 1.1080 0.2157 0.041 Uiso 1 1 calc R U

loop_
_atom_site_aniso_label
_atom_site_aniso_U_11
_atom_site_aniso_U_22
_atom_site_aniso_U_33
_atom_site_aniso_U_23
_atom_site_aniso_U_13
_atom_site_aniso_U_12
Fe1 0.0349(6) 0.0161(5) 0.0279(6) 0.0008(4) 0.0023(4) 0.0066(4)
O1 0.048(3) 0.024(3) 0.036(3) -0.010(2) 0.011(3) -0.013(2)
O2 0.026(3) 0.020(2) 0.021(2) -0.003(2) 0.005(2) -0.009(2)
O3 0.026(3) 0.022(2) 0.017(2) 0.0071(19) -0.0015(19) -0.0024(19)
O4 0.015(2) 0.017(2) 0.039(3) 0.003(2) -0.0029(19) 0.0006(19)
O5 0.017(2) 0.019(2) 0.028(3) 0.000(2) 0.001(2) -0.0004(18)
O6 0.022(2) 0.018(2) 0.031(3) -0.003(2) 0.006(2) -0.0020(19)
C1 0.021(3) 0.015(4) 0.026(4) -0.001(3) 0.003(3) -0.002(3)
C2 0.023(4) 0.024(4) 0.032(4) -0.002(3) 0.003(3) -0.007(3)
C3 0.030(4) 0.028(4) 0.023(4) -0.004(3) -0.002(3) -0.011(3)
C4 0.019(3) 0.015(3) 0.021(3) -0.001(3) -0.002(3) -0.002(2)
C5 0.021(3) 0.013(3) 0.026(4) 0.004(3) 0.001(3) -0.002(3)
C6 0.020(3) 0.008(3) 0.027(4) 0.000(3) -0.001(3) -0.001(2)
C7 0.020(3) 0.013(3) 0.026(4) 0.002(3) -0.003(3) 0.004(3)
C8 0.020(3) 0.012(3) 0.028(4) -0.001(3) 0.003(3) -0.002(3)
C9 0.018(3) 0.008(3) 0.025(4) 0.000(3) 0.003(3) 0.000(2)
C10 0.017(3) 0.013(3) 0.021(3) 0.004(3) 0.001(3) -0.004(2)
C11 0.024(4) 0.017(3) 0.020(4) -0.001(3) 0.004(3) -0.009(3)
C12 0.023(4) 0.018(3) 0.025(4) -0.001(3) 0.001(3) -0.003(3)
C13 0.028(4) 0.010(3) 0.027(4) 0.004(3) 0.005(3) -0.001(3)
C14 0.029(4) 0.012(3) 0.030(4) 0.003(3) 0.003(3) -0.005(3)
C15 0.020(3) 0.014(3) 0.038(4) 0.002(3) -0.002(3) -0.008(3)
C16 0.016(3) 0.014(3) 0.031(4) 0.001(3) 0.002(3) 0.004(2)
C17 0.020(4) 0.019(3) 0.031(4) 0.003(3) 0.002(3) 0.009(3)
C18 0.032(4) 0.017(3) 0.031(4) 0.001(3) 0.005(3) 0.009(3)
C19 0.041(5) 0.034(4) 0.036(5) 0.011(4) 0.012(4) 0.011(4)
C20 0.045(5) 0.026(4) 0.039(4) 0.013(4) 0.008(4) 0.002(4)
C21 0.029(4) 0.023(3) 0.033(4) 0.008(3) 0.002(3) 0.002(3)
C22 0.040(5) 0.026(4) 0.042(5) -0.007(3) -0.003(4) 0.021(3)
C23 0.028(4) 0.033(4) 0.040(5) 0.004(3) -0.005(3) 0.018(3)
C24 0.041(5) 0.033(4) 0.041(5) 0.003(4) -0.005(4) 0.014(4)
C25 0.065(6) 0.030(4) 0.026(4) -0.003(3) 0.002(4) 0.022(4)
C26 0.056(6) 0.017(4) 0.050(5) -0.002(4) -0.007(4) 0.016(4)
Fe2 0.0332(6) 0.0157(5) 0.0269(5) 0.0015(4) -0.0015(4) -0.0063(4)
O7 0.045(3) 0.027(3) 0.038(3) -0.010(2) -0.006(3) 0.017(2)
O8 0.020(2) 0.026(2) 0.025(3) 0.002(2) -0.004(2) 0.010(2)
O9 0.021(2) 0.030(3) 0.024(3) 0.007(2) 0.000(2) 0.003(2)
O10 0.015(2) 0.017(2) 0.043(3) 0.002(2) 0.000(2) -0.0002(19)
O11 0.017(2) 0.025(2) 0.030(3) -0.003(2) 0.001(2) 0.0017(19)
O12 0.029(3) 0.017(2) 0.026(3) 0.002(2) -0.005(2) -0.0017(19)
C1B 0.011(3) 0.013(3) 0.035(4) 0.001(3) -0.005(3) 0.000(2)
C2B 0.020(3) 0.022(4) 0.043(4) -0.003(3) -0.004(3) 0.006(3)
C3B 0.034(4) 0.032(4) 0.025(4) 0.004(3) -0.001(3) 0.009(3)
C4B 0.019(3) 0.016(3) 0.019(3) 0.002(3) 0.000(3) 0.000(2)
C5B 0.023(3) 0.013(3) 0.024(4) 0.000(3) -0.004(3) 0.002(3)
C6B 0.016(3) 0.010(3) 0.027(4) -0.004(3) -0.007(3) 0.004(2)
C7B 0.018(3) 0.015(3) 0.028(4) -0.002(3) 0.003(3) 0.005(3)
C8B 0.019(3) 0.011(3) 0.029(4) -0.001(3) -0.002(3) 0.003(3)
C9B 0.016(3) 0.016(3) 0.026(4) 0.001(3) -0.005(3) -0.001(3)
C10B 0.018(3) 0.013(3) 0.024(4) 0.003(3) -0.002(3) 0.002(2)
C11B 0.022(4) 0.017(3) 0.027(4) 0.001(3) -0.007(3) 0.010(3)
C12B 0.017(3) 0.017(3) 0.033(4) -0.001(3) -0.003(3) 0.006(2)
C13B 0.023(4) 0.013(3) 0.053(5) 0.006(3) -0.007(3) 0.001(3)
C14B 0.029(4) 0.016(3) 0.028(4) 0.002(3) -0.001(3) 0.004(3)
C15B 0.020(4) 0.016(3) 0.047(5) 0.004(3) 0.001(3) 0.009(3)
C16B 0.020(3) 0.014(3) 0.025(4) -0.001(3) 0.003(3) 0.000(3)
C17B 0.023(4) 0.013(3) 0.030(4) 0.004(3) 0.000(3) -0.004(3)
C18B 0.029(4) 0.023(3) 0.030(4) 0.005(3) 0.004(3) 0.000(3)
C19B 0.025(4) 0.033(4) 0.052(5) 0.012(4) -0.002(3) 0.008(4)
C20B 0.030(4) 0.030(4) 0.036(4) 0.008(3) -0.010(3) -0.009(3)
C21B 0.029(4) 0.019(3) 0.030(4) 0.000(3) -0.002(3) -0.008(3)
C22B 0.022(4) 0.036(4) 0.047(5) 0.002(4) -0.003(3) -0.011(3)
C23B 0.044(5) 0.032(4) 0.032(4) -0.012(3) 0.007(4) -0.021(4)
C24B 0.059(6) 0.013(3) 0.046(5) 0.006(3) 0.001(4) -0.013(3)
C25B 0.064(6) 0.027(4) 0.030(4) 0.006(3) -0.001(4) -0.025(4)
C26B 0.043(5) 0.028(4) 0.033(4) -0.006(4) 0.012(3) -0.007(4)

loop_
_atom_type_symbol
_atom_type_description
_atom_type_scat_dispersion_real
_atom_type_scat_dispersion_imag
_atom_type_scat_source
C C 0.0033 0.0016 'International Tables Vol C Tables 4.2.6.8 and 6.1.1.4'
H H 0.0000 0.0000 'International Tables Vol C Tables 4.2.6.8 and 6.1.1.4'
O O 0.0106 0.0060 'International Tables Vol C Tables 4.2.6.8 and 6.1.1.4'
Fe Fe 0.3463 0.8444 'International Tables Vol C Tables 4.2.6.8 and 6.1.1.4'

loop_
_geom_angle_atom_site_label_1
_geom_angle_atom_site_label_2
_geom_angle_atom_site_label_3
_geom_angle
C17 Fe1 C18 41.0(3)
C17 Fe1 C21 41.1(3)
C18 Fe1 C21 69.5(3)
C17 Fe1 C19 68.7(3)
C18 Fe1 C19 41.1(3)
C21 Fe1 C19 69.0(3)
C17 Fe1 C26 162.3(3)
C18 Fe1 C26 155.5(3)
C21 Fe1 C26 124.9(3)
C19 Fe1 C26 120.6(3)
C17 Fe1 C23 107.3(3)
C18 Fe1 C23 124.3(3)
C21 Fe1 C23 120.5(3)
C19 Fe1 C23 161.8(3)
C26 Fe1 C23 68.6(3)
C17 Fe1 C22 125.5(3)
C18 Fe1 C22 162.0(3)
C21 Fe1 C22 107.7(3)
C19 Fe1 C22 155.9(3)
C26 Fe1 C22 40.4(3)
C23 Fe1 C22 40.7(3)
C17 Fe1 C25 155.7(3)
C18 Fe1 C25 120.1(3)
C21 Fe1 C25 161.8(3)
C19 Fe1 C25 107.2(3)
C26 Fe1 C25 40.5(3)
C23 Fe1 C25 68.7(3)
C22 Fe1 C25 68.1(3)
C17 Fe1 C24 121.1(3)
C18 Fe1 C24 107.3(3)
C21 Fe1 C24 156.1(3)
C19 Fe1 C24 125.0(3)
C26 Fe1 C24 67.8(4)
C23 Fe1 C24 40.5(3)
C22 Fe1 C24 67.6(3)
C25 Fe1 C24 40.4(4)
C17 Fe1 C20 67.8(3)
C18 Fe1 C20 68.8(3)
C21 Fe1 C20 40.0(3)
C19 Fe1 C20 41.0(3)
C26 Fe1 C20 108.4(4)
C23 Fe1 C20 155.6(3)
C22 Fe1 C20 121.2(3)
C25 Fe1 C20 125.7(3)
C24 Fe1 C20 162.7(3)
C16 O2 C11 117.3(5)
C7 O6 C14 106.7(5)
O5 C1 C15 108.5(5)
O5 C1 C9 110.7(5)
C15 C1 C9 115.0(5)
O5 C1 C2 106.0(5)
C15 C1 C2 113.6(5)
C9 C1 C2 102.6(5)
C1 C2 C3 107.0(5)
C4 C3 C2 103.7(5)
C3 C4 C9 104.6(5)
C3 C4 C5 127.1(6)
C9 C4 C5 104.4(5)
C14 C5 C13 109.1(5)
C14 C5 C6 102.5(5)
C13 C5 C6 116.3(6)
C14 C5 C4 115.0(5)
C13 C5 C4 112.6(5)
C6 C5 C4 100.9(5)
C12 C6 C7 114.7(5)
C12 C6 C5 117.3(5)
C7 C6 C5 97.0(5)
C12 C6 C10 116.8(6)
C7 C6 C10 100.3(5)
C5 C6 C10 107.7(5)
O4 C7 O6 109.0(5)
O4 C7 C8 109.0(5)
O6 C7 C8 112.6(5)
O4 C7 C6 114.9(5)
O6 C7 C6 107.0(5)
C8 C7 C6 104.4(5)
C7 C8 C9 102.9(5)
C4 C9 C1 101.8(5)
C4 C9 C10 102.0(5)
C1 C9 C10 129.8(5)
C4 C9 C8 108.6(5)
C1 C9 C8 112.7(5)
C10 C9 C8 100.3(5)
O3 C10 C11 105.3(5)
O3 C10 C9 113.9(5)
C11 C10 C9 118.9(5)
O3 C10 C6 111.0(5)
C11 C10 C6 113.6(5)
C9 C10 C6 94.1(5)
O2 C11 C10 108.4(5)
O6 C14 C5 108.4(5)
O1 C16 O2 123.2(6)
O1 C16 C17 123.3(6)
O2 C16 C17 113.5(6)
C18 C17 C21 109.2(6)
C18 C17 C16 123.4(7)
C21 C17 C16 127.0(7)
C18 C17 Fe1 69.6(4)
C21 C17 Fe1 70.2(4)
C16 C17 Fe1 120.8(4)
C17 C18 C19 107.4(7)
C17 C18 Fe1 69.4(4)
C19 C18 Fe1 70.3(4)
C18 C19 C20 107.1(7)
C18 C19 Fe1 68.5(4)
C20 C19 Fe1 70.1(4)
C21 C20 C19 108.9(7)
C21 C20 Fe1 69.0(4)
C19 C20 Fe1 68.8(5)
C20 C21 C17 107.3(7)
C20 C21 Fe1 70.9(5)
C17 C21 Fe1 68.7(4)
C26 C22 C23 108.6(7)
C26 C22 Fe1 69.6(4)
C23 C22 Fe1 69.6(4)
C24 C23 C22 106.7(8)
C24 C23 Fe1 70.0(5)
C22 C23 Fe1 69.7(4)
C25 C24 C23 109.1(8)
C25 C24 Fe1 69.7(5)
C23 C24 Fe1 69.5(4)
C24 C25 C26 107.4(7)
C24 C25 Fe1 69.9(4)
C26 C25 Fe1 69.5(4)
C22 C26 C25 108.2(8)
C22 C26 Fe1 69.9(4)
C25 C26 Fe1 69.9(4)
C17B Fe2 C18B 41.3(3)
C17B Fe2 C26B 121.0(3)
C18B Fe2 C26B 157.2(3)
C17B Fe2 C25B 157.0(3)
C18B Fe2 C25B 160.3(3)
C26B Fe2 C25B 41.0(4)
C17B Fe2 C21B 41.4(3)
C18B Fe2 C21B 69.1(3)
C26B Fe2 C21B 107.0(3)
C25B Fe2 C21B 121.0(3)
C17B Fe2 C24B 160.5(3)
C18B Fe2 C24B 124.0(3)
C26B Fe2 C24B 68.3(4)
C25B Fe2 C24B 40.7(3)
C21B Fe2 C24B 157.0(3)
C17B Fe2 C22B 107.2(3)
C18B Fe2 C22B 121.7(3)
C26B Fe2 C22B 40.8(3)
C25B Fe2 C22B 68.5(3)
C21B Fe2 C22B 124.4(3)
C24B Fe2 C22B 67.7(3)
C17B Fe2 C23B 123.6(3)
C18B Fe2 C23B 107.7(3)
C26B Fe2 C23B 68.0(3)
C25B Fe2 C23B 68.4(3)
C21B Fe2 C23B 160.6(3)
C24B Fe2 C23B 40.5(3)
C22B Fe2 C23B 39.7(3)
C17B Fe2 C19B 68.6(3)
C18B Fe2 C19B 41.1(3)
C26B Fe2 C19B 159.9(3)
C25B Fe2 C19B 123.7(4)
C21B Fe2 C19B 67.5(3)
C24B Fe2 C19B 108.7(4)
C22B Fe2 C19B 158.2(3)
C23B Fe2 C19B 123.5(3)
C17B Fe2 C20B 68.6(3)
C18B Fe2 C20B 68.3(3)
C26B Fe2 C20B 124.1(3)
C25B Fe2 C20B 107.6(3)
C21B Fe2 C20B 40.2(3)
C24B Fe2 C20B 122.4(3)
C22B Fe2 C20B 160.9(3)
C23B Fe2 C20B 158.0(3)
C19B Fe2 C20B 39.4(3)
C16B O8 C11B 117.6(5)
C7B O12 C14B 107.5(5)
O11 C1B C15B 108.7(5)
O11 C1B C2B 105.8(5)
C15B C1B C2B 115.0(6)
O11 C1B C9B 109.4(5)
C15B C1B C9B 115.8(5)
C2B C1B C9B 101.5(5)
C1B C2B C3B 108.4(6)
C4B C3B C2B 103.9(6)
C3B C4B C9B 103.3(5)
C3B C4B C5B 127.1(6)
C9B C4B C5B 104.6(5)
C13B C5B C14B 108.7(6)
C13B C5B C6B 117.1(6)
C14B C5B C6B 102.6(5)
C13B C5B C4B 111.5(6)
C14B C5B C4B 115.6(5)
C6B C5B C4B 101.1(5)
C12B C6B C5B 117.4(5)
C12B C6B C7B 114.5(5)
C5B C6B C7B 97.8(5)
C12B C6B C10B 116.4(6)
C5B C6B C10B 108.0(5)
C7B C6B C10B 99.8(5)
O10 C7B O12 109.6(5)
O10 C7B C8B 109.5(5)
O12 C7B C8B 112.8(5)
O10 C7B C6B 115.7(5)
O12 C7B C6B 105.7(5)
C8B C7B C6B 103.5(5)
C9B C8B C7B 103.9(5)
C1B C9B C8B 112.8(5)
C1B C9B C4B 102.7(5)
C8B C9B C4B 108.8(5)
C1B C9B C10B 129.5(6)
C8B C9B C10B 100.0(5)
C4B C9B C10B 101.6(5)
O9 C10B C11B 104.8(5)
O9 C10B C9B 115.0(5)
C11B C10B C9B 118.3(5)
O9 C10B C6B 111.7(5)
C11B C10B C6B 113.3(5)
C9B C10B C6B 93.8(5)
O8 C11B C10B 108.6(5)
O12 C14B C5B 108.1(5)
O7 C16B O8 123.9(6)
O7 C16B C17B 123.0(6)
O8 C16B C17B 113.1(6)
C18B C17B C21B 107.5(6)
C18B C17B C16B 128.5(6)
C21B C17B C16B 123.9(6)
C18B C17B Fe2 69.8(4)
C21B C17B Fe2 70.1(4)
C16B C17B Fe2 122.5(5)
C17B C18B C19B 107.1(7)
C17B C18B Fe2 68.9(4)
C19B C18B Fe2 70.9(4)
C20B C19B C18B 108.9(7)
C20B C19B Fe2 70.7(4)
C18B C19B Fe2 68.0(4)
C19B C20B C21B 108.3(7)
C19B C20B Fe2 69.9(4)
C21B C20B Fe2 68.4(4)
C20B C21B C17B 108.2(6)
C20B C21B Fe2 71.4(4)
C17B C21B Fe2 68.5(4)
C23B C22B C26B 108.4(8)
C23B C22B Fe2 70.2(4)
C26B C22B Fe2 68.7(4)
C22B C23B C24B 108.2(7)
C22B C23B Fe2 70.0(4)
C24B C23B Fe2 69.3(4)
C25B C24B C23B 108.2(8)
C25B C24B Fe2 69.2(4)
C23B C24B Fe2 70.2(4)
C24B C25B C26B 107.4(7)
C24B C25B Fe2 70.1(4)
C26B C25B Fe2 69.4(4)
C22B C26B C25B 107.9(7)
C22B C26B Fe2 70.5(4)
C25B C26B Fe2 69.6(5)

loop_
_geom_bond_atom_site_label_1
_geom_bond_atom_site_label_2
_geom_bond_distance
Fe1 C17 2.019(7)
Fe1 C18 2.021(7)
Fe1 C21 2.038(8)
Fe1 C19 2.045(8)
Fe1 C26 2.048(7)
Fe1 C23 2.050(8)
Fe1 C22 2.051(7)
Fe1 C25 2.053(8)
Fe1 C24 2.056(8)
Fe1 C20 2.063(8)
O1 C16 1.227(8)
O2 C16 1.339(8)
O2 C11 1.448(8)
O3 C10 1.442(7)
O4 C7 1.408(8)
O5 C1 1.434(8)
O6 C7 1.414(8)
O6 C14 1.435(8)
C1 C15 1.539(9)
C1 C9 1.539(9)
C1 C2 1.541(10)
C2 C3 1.571(9)
C3 C4 1.526(9)
C4 C9 1.532(9)
C4 C5 1.563(9)
C5 C14 1.540(10)
C5 C13 1.543(8)
C5 C6 1.561(9)
C6 C12 1.523(9)
C6 C7 1.559(9)
C6 C10 1.562(9)
C7 C8 1.539(9)
C8 C9 1.553(9)
C9 C10 1.546(9)
C10 C11 1.521(9)
C16 C17 1.469(10)
C17 C18 1.416(10)
C17 C21 1.423(10)
C18 C19 1.429(11)
C19 C20 1.440(12)
C20 C21 1.404(11)
C22 C26 1.416(12)
C22 C23 1.427(12)
C23 C24 1.423(11)
C24 C25 1.419(12)
C25 C26 1.421(11)
Fe2 C17B 2.023(6)
Fe2 C18B 2.034(7)
Fe2 C26B 2.037(8)
Fe2 C25B 2.039(8)
Fe2 C21B 2.044(7)
Fe2 C24B 2.052(7)
Fe2 C22B 2.061(8)
Fe2 C23B 2.064(7)
Fe2 C19B 2.072(8)
Fe2 C20B 2.083(7)
O7 C16B 1.214(8)
O8 C16B 1.337(8)
O8 C11B 1.462(8)
O9 C10B 1.433(8)
O10 C7B 1.394(8)
O11 C1B 1.462(8)
O12 C7B 1.426(8)
O12 C14B 1.438(8)
C1B C15B 1.526(9)
C1B C2B 1.537(10)
C1B C9B 1.537(9)
C2B C3B 1.556(10)
C3B C4B 1.521(10)
C4B C9B 1.547(9)
C4B C5B 1.563(9)
C5B C13B 1.534(9)
C5B C14B 1.538(9)
C5B C6B 1.554(10)
C6B C12B 1.517(9)
C6B C7B 1.567(9)
C6B C10B 1.579(9)
C7B C8B 1.546(9)
C8B C9B 1.540(9)
C9B C10B 1.549(9)
C10B C11B 1.521(9)
C16B C17B 1.475(9)
C17B C18B 1.430(10)
C17B C21B 1.438(10)
C18B C19B 1.440(11)
C19B C20B 1.402(12)
C20B C21B 1.420(10)
C22B C23B 1.402(11)
C22B C26B 1.427(11)
C23B C24B 1.426(12)
C24B C25B 1.422(12)
C25B C26B 1.427(12)

loop_
_geom_hbond_atom_site_label_D
_geom_hbond_atom_site_label_H
_geom_hbond_atom_site_label_A
_geom_hbond_distance_DH
_geom_hbond_distance_HA
_geom_hbond_distance_DA
_geom_hbond_angle_DHA
_geom_hbond_site_symmetry_A
O4 H4 O5 0.8500(15) 2.01(4) 2.715(6) 140(6) 1_455
O5 H5 O2 0.8500(15) 2.06(5) 2.766(7) 141(7) .
O9 H9 O10 0.8500(15) 2.07(3) 2.857(7) 153(7) .
O10 H10 O11 0.8500(16) 1.894(17) 2.731(6) 168(8) 1_455
O11 H11 O8 0.8500(15) 2.00(4) 2.774(7) 150(7) .
O3 H3 O2 0.84 2.27 2.689(6) 110.8 .

loop_
_geom_torsion_atom_site_label_1
_geom_torsion_atom_site_label_2
_geom_torsion_atom_site_label_3
_geom_torsion_atom_site_label_4
_geom_torsion
O5 C1 C2 C3 -92.0(6)
C15 C1 C2 C3 148.9(6)
C9 C1 C2 C3 24.1(7)
C1 C2 C3 C4 2.7(7)
C2 C3 C4 C9 -28.9(7)
C2 C3 C4 C5 -150.1(6)
C3 C4 C5 C14 26.4(9)
C9 C4 C5 C14 -94.9(6)
C3 C4 C5 C13 -99.3(8)
C9 C4 C5 C13 139.3(6)
C3 C4 C5 C6 135.9(7)
C9 C4 C5 C6 14.6(6)
C14 C5 C6 C12 -86.8(7)
C13 C5 C6 C12 32.1(8)
C4 C5 C6 C12 154.3(5)
C14 C5 C6 C7 35.8(6)
C13 C5 C6 C7 154.7(5)
C4 C5 C6 C7 -83.1(5)
C14 C5 C6 C10 139.0(5)
C13 C5 C6 C10 -102.1(6)
C4 C5 C6 C10 20.1(6)
C14 O6 C7 O4 156.9(5)
C14 O6 C7 C8 -82.0(6)
C14 O6 C7 C6 32.0(6)
C12 C6 C7 O4 -39.4(8)
C5 C6 C7 O4 -163.9(5)
C10 C6 C7 O4 86.6(6)
C12 C6 C7 O6 81.7(7)
C5 C6 C7 O6 -42.7(6)
C10 C6 C7 O6 -152.2(5)
C12 C6 C7 C8 -158.8(6)
C5 C6 C7 C8 76.8(6)
C10 C6 C7 C8 -32.7(6)
O4 C7 C8 C9 -126.8(5)
O6 C7 C8 C9 112.1(6)
C6 C7 C8 C9 -3.5(6)
C3 C4 C9 C1 44.5(6)
C5 C4 C9 C1 179.8(5)
C3 C4 C9 C10 180.0(5)
C5 C4 C9 C10 -44.8(6)
C3 C4 C9 C8 -74.6(6)
C5 C4 C9 C8 60.6(6)
O5 C1 C9 C4 71.1(6)
C15 C1 C9 C4 -165.5(5)
C2 C1 C9 C4 -41.6(6)
O5 C1 C9 C10 -45.6(9)
C15 C1 C9 C10 77.7(8)
C2 C1 C9 C10 -158.4(6)
O5 C1 C9 C8 -172.7(5)
C15 C1 C9 C8 -49.3(8)
C2 C1 C9 C8 74.6(6)
C7 C8 C9 C4 -67.5(6)
C7 C8 C9 C1 -179.5(5)
C7 C8 C9 C10 39.1(6)
C4 C9 C10 O3 168.7(5)
C1 C9 C10 O3 -74.6(8)
C8 C9 C10 O3 57.0(6)
C4 C9 C10 C11 -66.2(6)
C1 C9 C10 C11 50.5(9)
C8 C9 C10 C11 -177.9(5)
C4 C9 C10 C6 53.7(5)
C1 C9 C10 C6 170.4(6)
C8 C9 C10 C6 -58.1(5)
C12 C6 C10 O3 62.5(7)
C7 C6 C10 O3 -62.2(6)
C5 C6 C10 O3 -163.1(5)
C12 C6 C10 C11 -56.0(7)
C7 C6 C10 C11 179.3(5)
C5 C6 C10 C11 78.5(6)
C12 C6 C10 C9 180.0(5)
C7 C6 C10 C9 55.3(5)
C5 C6 C10 C9 -45.6(6)
C16 O2 C11 C10 -136.6(6)
O3 C10 C11 O2 55.6(6)
C9 C10 C11 O2 -73.5(7)
C6 C10 C11 O2 177.3(5)
C7 O6 C14 C5 -6.9(7)
C13 C5 C14 O6 -144.2(5)
C6 C5 C14 O6 -20.3(6)
C4 C5 C14 O6 88.2(7)
C11 O2 C16 O1 -10.2(9)
C11 O2 C16 C17 171.6(5)
O1 C16 C17 C18 10.3(10)
O2 C16 C17 C18 -171.5(6)
O1 C16 C17 C21 -177.6(7)
O2 C16 C17 C21 0.6(10)
O1 C16 C17 Fe1 94.9(7)
O2 C16 C17 Fe1 -86.9(7)
C21 C17 C18 C19 1.2(8)
C16 C17 C18 C19 174.5(6)
Fe1 C17 C18 C19 60.3(5)
C21 C17 C18 Fe1 -59.1(5)
C16 C17 C18 Fe1 114.1(6)
C17 C18 C19 C20 0.0(8)
Fe1 C18 C19 C20 59.8(5)
C17 C18 C19 Fe1 -59.7(5)
C18 C19 C20 C21 -1.3(9)
Fe1 C19 C20 C21 57.5(5)
C18 C19 C20 Fe1 -58.8(5)
C19 C20 C21 C17 2.0(8)
Fe1 C20 C21 C17 59.4(5)
C19 C20 C21 Fe1 -57.3(5)
C18 C17 C21 C20 -2.0(8)
C16 C17 C21 C20 -175.0(7)
Fe1 C17 C21 C20 -60.8(5)
C18 C17 C21 Fe1 58.8(5)
C16 C17 C21 Fe1 -114.2(7)
C26 C22 C23 C24 -1.6(8)
Fe1 C22 C23 C24 -60.5(5)
C26 C22 C23 Fe1 58.9(5)
C22 C23 C24 C25 1.8(8)
Fe1 C23 C24 C25 -58.5(6)
C22 C23 C24 Fe1 60.3(5)
C23 C24 C25 C26 -1.3(9)
Fe1 C24 C25 C26 -59.7(6)
C23 C24 C25 Fe1 58.4(5)
C23 C22 C26 C25 0.9(9)
Fe1 C22 C26 C25 59.7(5)
C23 C22 C26 Fe1 -58.8(5)
C24 C25 C26 C22 0.2(9)
Fe1 C25 C26 C22 -59.7(5)
C24 C25 C26 Fe1 60.0(5)
O11 C1B C2B C3B -91.8(6)
C15B C1B C2B C3B 148.2(6)
C9B C1B C2B C3B 22.4(7)
C1B C2B C3B C4B 4.8(7)
C2B C3B C4B C9B -30.0(7)
C2B C3B C4B C5B -150.2(6)
C3B C4B C5B C13B -100.3(8)
C9B C4B C5B C13B 140.1(6)
C3B C4B C5B C14B 24.6(10)
C9B C4B C5B C14B -95.0(6)
C3B C4B C5B C6B 134.5(6)
C9B C4B C5B C6B 14.9(6)
C13B C5B C6B C12B 32.5(8)
C14B C5B C6B C12B -86.5(6)
C4B C5B C6B C12B 153.8(5)
C13B C5B C6B C7B 155.4(6)
C14B C5B C6B C7B 36.4(6)
C4B C5B C6B C7B -83.3(5)
C13B C5B C6B C10B -101.6(6)
C14B C5B C6B C10B 139.4(5)
C4B C5B C6B C10B 19.7(6)
C14B O12 C7B O10 156.5(5)
C14B O12 C7B C8B -81.3(6)
C14B O12 C7B C6B 31.2(6)
C12B C6B C7B O10 -38.7(8)
C5B C6B C7B O10 -163.7(5)
C10B C6B C7B O10 86.4(6)
C12B C6B C7B O12 82.7(7)
C5B C6B C7B O12 -42.2(6)
C10B C6B C7B O12 -152.1(5)
C12B C6B C7B C8B -158.5(6)
C5B C6B C7B C8B 76.5(6)
C10B C6B C7B C8B -33.3(6)
O10 C7B C8B C9B -126.9(6)
O12 C7B C8B C9B 110.7(6)
C6B C7B C8B C9B -3.0(7)
O11 C1B C9B C8B -172.3(5)
C15B C1B C9B C8B -49.1(8)
C2B C1B C9B C8B 76.3(6)
O11 C1B C9B C4B 70.8(6)
C15B C1B C9B C4B -166.0(6)
C2B C1B C9B C4B -40.7(6)
O11 C1B C9B C10B -46.1(8)
C15B C1B C9B C10B 77.1(8)
C2B C1B C9B C10B -157.5(6)
C7B C8B C9B C1B 179.9(6)
C7B C8B C9B C4B -66.8(6)
C7B C8B C9B C10B 39.2(6)
C3B C4B C9B C1B 45.0(6)
C5B C4B C9B C1B 179.5(5)
C3B C4B C9B C8B -74.8(6)
C5B C4B C9B C8B 59.8(6)
C3B C4B C9B C10B -179.7(5)
C5B C4B C9B C10B -45.1(6)
C1B C9B C10B O9 -73.3(8)
C8B C9B C10B O9 57.7(6)
C4B C9B C10B O9 169.4(5)
C1B C9B C10B C11B 51.6(9)
C8B C9B C10B C11B -177.5(5)
C4B C9B C10B C11B -65.7(7)
C1B C9B C10B C6B 170.6(6)
C8B C9B C10B C6B -58.4(5)
C4B C9B C10B C6B 53.3(5)
C12B C6B C10B O9 61.0(7)
C5B C6B C10B O9 -164.4(5)
C7B C6B C10B O9 -62.8(6)
C12B C6B C10B C11B -57.1(8)
C5B C6B C10B C11B 77.5(6)
C7B C6B C10B C11B 179.1(5)
C12B C6B C10B C9B 179.8(5)
C5B C6B C10B C9B -45.6(5)
C7B C6B C10B C9B 56.0(5)
C16B O8 C11B C10B -126.6(6)
O9 C10B C11B O8 53.2(6)
C9B C10B C11B O8 -76.4(7)
C6B C10B C11B O8 175.2(5)
C7B O12 C14B C5B -6.3(7)
C13B C5B C14B O12 -145.5(6)
C6B C5B C14B O12 -20.9(6)
C4B C5B C14B O12 88.1(7)
C11B O8 C16B O7 -9.4(10)
C11B O8 C16B C17B 170.6(5)
O7 C16B C17B C18B 178.0(7)
O8 C16B C17B C18B -2.0(10)
O7 C16B C17B C21B 2.4(10)
O8 C16B C17B C21B -177.6(6)
O7 C16B C17B Fe2 89.0(8)
O8 C16B C17B Fe2 -91.0(6)
C21B C17B C18B C19B -0.8(8)
C16B C17B C18B C19B -176.9(7)
Fe2 C17B C18B C19B -61.0(5)
C21B C17B C18B Fe2 60.2(4)
C16B C17B C18B Fe2 -116.0(7)
C17B C18B C19B C20B 0.6(8)
Fe2 C18B C19B C20B -59.0(5)
C17B C18B C19B Fe2 59.7(5)
C18B C19B C20B C21B -0.3(9)
Fe2 C19B C20B C21B -57.7(5)
C18B C19B C20B Fe2 57.4(5)
C19B C20B C21B C17B -0.2(8)
Fe2 C20B C21B C17B -58.8(5)
C19B C20B C21B Fe2 58.6(5)
C18B C17B C21B C20B 0.6(8)
C16B C17B C21B C20B 177.0(6)
Fe2 C17B C21B C20B 60.6(5)
C18B C17B C21B Fe2 -60.0(5)
C16B C17B C21B Fe2 116.4(6)
C26B C22B C23B C24B 0.7(8)
Fe2 C22B C23B C24B 59.0(5)
C26B C22B C23B Fe2 -58.3(5)
C22B C23B C24B C25B -0.5(9)
Fe2 C23B C24B C25B 58.9(5)
C22B C23B C24B Fe2 -59.4(5)
C23B C24B C25B C26B 0.1(9)
Fe2 C24B C25B C26B 59.7(5)
C23B C24B C25B Fe2 -59.6(5)
C23B C22B C26B C25B -0.6(8)
Fe2 C22B C26B C25B -59.8(5)
C23B C22B C26B Fe2 59.2(5)
C24B C25B C26B C22B 0.3(9)
Fe2 C25B C26B C22B 60.4(5)
C24B C25B C26B Fe2 -60.1(6)
